data_7041079
loop_
_publ_author_name
'Boyde, Nicholas C.'
'Rightmire, Nicholas R.'
'Bierschenk, Eric J.'
'Steelman, Grant W.'
'Hanusa, Timothy P.'
'Brennessel, William W.'

_publ_section_title
;
 Reaction environment and ligand lability in group 4 Cp2MXY (X, Y = Cl,
 OtBu) complexes.
;
_journal_issue 46
_journal_name_full 'Dalton transactions (Cambridge, England : 2003)'
_journal_page_first 18635
_journal_page_last 18642
_journal_paper_doi 10.1039/c6dt03199d
_journal_volume 45
_journal_year 2016
_chemical_formula_moiety 'C18 H28 O2 Zr'
_chemical_formula_sum 'C18 H28 O2 Zr'
_chemical_formula_weight 367.62
_chemical_name_common haneb03
_chemical_name_systematic bis(cyclopentadienyl)zirconium(bis(tert-butoxide))
_chemical_properties_physical ', Air-sensitive,Moisture-sensitive'
_space_group_IT_number 113
_symmetry_cell_setting tetragonal
_symmetry_space_group_name_Hall 'P -4 2ab'
_symmetry_space_group_name_H-M 'P -4 21 m'
_atom_sites_solution_hydrogens geom
_atom_sites_solution_primary direct
_atom_sites_solution_secondary difmap
_audit_creation_method SHELXL-97
_audit_update_record
;
2016-07-28 deposited with the CCDC.
2016-11-02 downloaded from the CCDC.
;
_cell_angle_alpha 90.00
_cell_angle_beta 90.00
_cell_angle_gamma 90.00
_cell_formula_units_Z 2
_cell_length_a 8.5606(8)
_cell_length_b 8.5606(8)
_cell_length_c 12.9538(12)
_cell_measurement_reflns_used 4002
_cell_measurement_temperature 173(2)
_cell_measurement_theta_max 29.15
_cell_measurement_theta_min 2.85
_cell_volume 949.30(15)
_computing_cell_refinement 'SAINT (Bruker, 2009)'
_computing_data_collection 'APEX2 (Bruker, 2012)'
_computing_data_reduction 'SAINT (Bruker, 2009)'
_computing_molecular_graphics 'SHELXTL (Sheldrick, 2008)'
_computing_publication_material 'SHELXTL (Sheldrick, 2008)'
_computing_structure_refinement 'SHELXL-97 (Sheldrick, 2008)'
_computing_structure_solution 'SIR97 (Altomare et al., 1999)'
_diffrn_ambient_temperature 173(2)
_diffrn_measured_fraction_theta_full 0.999
_diffrn_measured_fraction_theta_max 0.999
_diffrn_measurement_device_type 'Bruker SMART APEX II CCD Platform'
_diffrn_measurement_method 'area detector, \w scans per \f'
_diffrn_radiation_monochromator graphite
_diffrn_radiation_source 'fine-focus sealed tube'
_diffrn_radiation_type MoK\a
_diffrn_radiation_wavelength 0.71073
_diffrn_reflns_av_R_equivalents 0.0472
_diffrn_reflns_av_sigmaI/netI 0.0213
_diffrn_reflns_limit_h_max 14
_diffrn_reflns_limit_h_min -14
_diffrn_reflns_limit_k_max 14
_diffrn_reflns_limit_k_min -14
_diffrn_reflns_limit_l_max 22
_diffrn_reflns_limit_l_min -22
_diffrn_reflns_number 35496
_diffrn_reflns_theta_full 37.78
_diffrn_reflns_theta_max 37.78
_diffrn_reflns_theta_min 2.85
_diffrn_standards_number 0
_exptl_absorpt_coefficient_mu 0.581
_exptl_absorpt_correction_T_max 0.9442
_exptl_absorpt_correction_T_min 0.8358
_exptl_absorpt_correction_type multi-scan
_exptl_absorpt_process_details 'SADABS (Sheldrick, 2008)'
_exptl_crystal_colour colorless
_exptl_crystal_density_diffrn 1.286
_exptl_crystal_density_method 'not measured'
_exptl_crystal_description plate
_exptl_crystal_F_000 384
_exptl_crystal_recrystallization_method 'Re-crystallisation from solvent: hexanes'
_exptl_crystal_size_max 0.32
_exptl_crystal_size_mid 0.26
_exptl_crystal_size_min 0.10
_refine_diff_density_max 0.341
_refine_diff_density_min -0.445
_refine_diff_density_rms 0.055
_refine_ls_abs_structure_details 'Flack H D (1983), 1193 Friedel pairs, Acta Cryst. A39, 876-881'
_refine_ls_abs_structure_Flack -0.08(8)
_refine_ls_extinction_method none
_refine_ls_goodness_of_fit_ref 1.031
_refine_ls_hydrogen_treatment constr
_refine_ls_matrix_type full
_refine_ls_number_parameters 83
_refine_ls_number_reflns 2737
_refine_ls_number_restraints 28
_refine_ls_restrained_S_all 1.043
_refine_ls_R_factor_all 0.0449
_refine_ls_R_factor_gt 0.0330
_refine_ls_shift/su_max 0.001
_refine_ls_shift/su_mean 0.000
_refine_ls_structure_factor_coef Fsqd
_refine_ls_weighting_details 'calc w=1/[\s^2^(Fo^2^)+(0.0420P)^2^+0.1045P] where P=(Fo^2^+2Fc^2^)/3'
_refine_ls_weighting_scheme calc
_refine_ls_wR_factor_gt 0.0758
_refine_ls_wR_factor_ref 0.0808
_reflns_number_gt 2258
_reflns_number_total 2737
_reflns_threshold_expression >2sigma(I)
_cod_data_source_file c6dt03199d2.cif
_cod_data_source_block haneb03
_cod_depositor_comments 'Adding full bibliography for 7041078--7041081.cif.'
_cod_database_code 7041079

loop_
_symmetry_equiv_pos_as_xyz
'x, y, z'
'-x, -y, z'
'y, -x, -z'
'-y, x, -z'
'-x+1/2, y+1/2, -z'
'x+1/2, -y+1/2, -z'
'-y+1/2, -x+1/2, z'
'y+1/2, x+1/2, z'

loop_
_atom_site_label
_atom_site_type_symbol
_atom_site_fract_x
_atom_site_fract_y
_atom_site_fract_z
_atom_site_U_iso_or_equiv
_atom_site_adp_type
_atom_site_occupancy
_atom_site_symmetry_multiplicity
_atom_site_calc_flag
_atom_site_refinement_flags
_atom_site_disorder_assembly
_atom_site_disorder_group
Zr1 Zr 0.5000 0.0000 0.330591(16) 0.03166(7) Uani 1 4 d S . .
C1 C 0.7318(9) 0.1888(9) 0.3312(4) 0.072(3) Uani 0.50 1 d PD A -1
H1 H 0.7794 0.2112 0.2666 0.086 Uiso 0.50 1 calc PR A -1
C2 C 0.6067(6) 0.2694(8) 0.3796(5) 0.0565(10) Uani 0.50 1 d PD A -1
H2 H 0.5556 0.3584 0.3517 0.068 Uiso 0.50 1 calc PR A -1
C3 C 0.5709(8) 0.2029(8) 0.4700(5) 0.0619(9) Uani 0.50 1 d PD A -1
H3 H 0.4906 0.2363 0.5155 0.074 Uiso 0.50 1 calc PR A -1
C4 C 0.6716(6) 0.0754(10) 0.4864(6) 0.0619(9) Uani 0.50 1 d PD A -1
H4 H 0.6720 0.0083 0.5448 0.074 Uiso 0.50 1 calc PR A -1
C5 C 0.7700(8) 0.0657(6) 0.4020(5) 0.0565(10) Uani 0.50 1 d PD A -1
H5 H 0.8497 -0.0101 0.3924 0.068 Uiso 0.50 1 calc PR A -1
O1 O 0.37819(18) 0.12181(18) 0.23511(15) 0.0510(5) Uani 1 2 d S A .
C6 C 0.3124(4) 0.2293(4) 0.1637(3) 0.0471(11) Uani 0.50 1 d PD A -1
C7 C 0.1621(13) 0.2856(15) 0.2115(6) 0.121(6) Uani 0.50 1 d PD A -1
H7A H 0.0934 0.1962 0.2245 0.182 Uiso 0.50 1 calc PR A -1
H7B H 0.1102 0.3584 0.1642 0.182 Uiso 0.50 1 calc PR A -1
H7C H 0.1848 0.3389 0.2767 0.182 Uiso 0.50 1 calc PR A -1
C8 C 0.4190(9) 0.3652(7) 0.1411(5) 0.099(3) Uani 0.50 1 d PD A -1
H8A H 0.4310 0.4290 0.2034 0.149 Uiso 0.50 1 calc PR A -1
H8B H 0.3738 0.4289 0.0857 0.149 Uiso 0.50 1 calc PR A -1
H8C H 0.5214 0.3260 0.1193 0.149 Uiso 0.50 1 calc PR A -1
C9 C 0.2798(9) 0.1323(7) 0.0678(4) 0.100(3) Uani 0.50 1 d PD A -1
H9A H 0.3786 0.0932 0.0395 0.150 Uiso 0.50 1 calc PR A -1
H9B H 0.2273 0.1972 0.0160 0.150 Uiso 0.50 1 calc PR A -1
H9C H 0.2125 0.0438 0.0859 0.150 Uiso 0.50 1 calc PR A -1

loop_
_atom_site_aniso_label
_atom_site_aniso_U_11
_atom_site_aniso_U_22
_atom_site_aniso_U_33
_atom_site_aniso_U_23
_atom_site_aniso_U_13
_atom_site_aniso_U_12
Zr1 0.03138(8) 0.03138(8) 0.03222(10) 0.000 0.000 -0.00330(18)
C1 0.066(5) 0.083(7) 0.067(2) 0.011(3) -0.010(3) -0.049(5)
C2 0.0474(17) 0.0383(14) 0.084(3) -0.0007(18) -0.0267(19) -0.0029(17)
C3 0.0504(19) 0.081(3) 0.055(2) -0.0243(19) -0.0122(16) 0.0070(16)
C4 0.0504(19) 0.081(3) 0.055(2) -0.0243(19) -0.0122(16) 0.0070(16)
C5 0.0474(17) 0.0383(14) 0.084(3) -0.0007(18) -0.0267(19) -0.0029(17)
O1 0.0528(7) 0.0528(7) 0.0475(9) 0.0125(6) -0.0125(6) -0.0030(9)
C6 0.050(2) 0.047(2) 0.0436(14) 0.0057(13) -0.0147(13) -0.004(2)
C7 0.110(8) 0.162(14) 0.093(4) 0.008(6) -0.005(5) 0.081(10)
C8 0.139(6) 0.079(4) 0.079(3) 0.041(3) -0.040(4) -0.036(4)
C9 0.147(7) 0.094(4) 0.057(3) -0.011(3) -0.048(3) 0.008(4)

loop_
_atom_type_symbol
_atom_type_description
_atom_type_scat_dispersion_real
_atom_type_scat_dispersion_imag
_atom_type_scat_source
C C 0.0033 0.0016 'International Tables Vol C Tables 4.2.6.8 and 6.1.1.4'
H H 0.0000 0.0000 'International Tables Vol C Tables 4.2.6.8 and 6.1.1.4'
O O 0.0106 0.0060 'International Tables Vol C Tables 4.2.6.8 and 6.1.1.4'
Zr Zr -2.9673 0.5597 'International Tables Vol C Tables 4.2.6.8 and 6.1.1.4'

loop_
_geom_angle_atom_site_label_1
_geom_angle_atom_site_label_2
_geom_angle_atom_site_label_3
_geom_angle
_geom_angle_site_symmetry_1
_geom_angle_site_symmetry_3
O1 Zr1 O1 100.03(14) 2_655 .
O1 Zr1 C5 82.04(17) 2_655 .
O1 Zr1 C5 127.16(11) . .
O1 Zr1 C5 127.16(11) 2_655 2_655
O1 Zr1 C5 82.04(17) . 2_655
C5 Zr1 C5 137.5(3) . 2_655
O1 Zr1 C5 82.03(17) 2_655 7
O1 Zr1 C5 127.16(11) . 7
C5 Zr1 C5 105.5(2) . 7
C5 Zr1 C5 58.0(3) 2_655 7
O1 Zr1 C5 127.17(11) 2_655 8_545
O1 Zr1 C5 82.04(17) . 8_545
C5 Zr1 C5 58.0(3) . 8_545
C5 Zr1 C5 105.5(2) 2_655 8_545
C5 Zr1 C5 137.5(3) 7 8_545
O1 Zr1 C1 94.58(19) 2_655 8_545
O1 Zr1 C1 85.63(19) . 8_545
C5 Zr1 C1 41.9(2) . 8_545
C5 Zr1 C1 137.9(2) 2_655 8_545
C5 Zr1 C1 147.2(2) 7 8_545
C5 Zr1 C1 32.6(2) 8_545 8_545
O1 Zr1 C1 85.63(19) 2_655 .
O1 Zr1 C1 94.58(19) . .
C5 Zr1 C1 32.6(2) . .
C5 Zr1 C1 147.2(2) 2_655 .
C5 Zr1 C1 137.9(2) 7 .
C5 Zr1 C1 41.9(2) 8_545 .
C1 Zr1 C1 11.7(5) 8_545 .
O1 Zr1 C1 94.58(19) 2_655 2_655
O1 Zr1 C1 85.63(19) . 2_655
C5 Zr1 C1 147.2(2) . 2_655
C5 Zr1 C1 32.6(2) 2_655 2_655
C5 Zr1 C1 41.9(2) 7 2_655
C5 Zr1 C1 137.9(2) 8_545 2_655
C1 Zr1 C1 168.3(5) 8_545 2_655
C1 Zr1 C1 179.7(2) . 2_655
O1 Zr1 C1 85.63(19) 2_655 7
O1 Zr1 C1 94.58(19) . 7
C5 Zr1 C1 137.9(2) . 7
C5 Zr1 C1 41.9(2) 2_655 7
C5 Zr1 C1 32.6(2) 7 7
C5 Zr1 C1 147.2(2) 8_545 7
C1 Zr1 C1 179.7(2) 8_545 7
C1 Zr1 C1 168.3(5) . 7
C1 Zr1 C1 11.7(5) 2_655 7
O1 Zr1 C2 117.00(14) 2_655 .
O1 Zr1 C2 82.23(14) . .
C5 Zr1 C2 52.31(13) . .
C5 Zr1 C2 115.58(17) 2_655 .
C5 Zr1 C2 143.56(15) 7 .
C5 Zr1 C2 10.21(19) 8_545 .
C1 Zr1 C2 22.4(2) 8_545 .
C1 Zr1 C2 32.2(2) . .
C1 Zr1 C2 147.6(2) 2_655 .
C1 Zr1 C2 157.4(3) 7 .
O1 Zr1 C2 117.00(14) 2_655 7
O1 Zr1 C2 82.23(14) . 7
C5 Zr1 C2 143.55(15) . 7
C5 Zr1 C2 10.21(19) 2_655 7
C5 Zr1 C2 52.31(13) 7 7
C5 Zr1 C2 115.58(17) 8_545 7
C1 Zr1 C2 147.6(2) 8_545 7
C1 Zr1 C2 157.4(3) . 7
C1 Zr1 C2 22.4(2) 2_655 7
C1 Zr1 C2 32.2(2) 7 7
C2 Zr1 C2 125.5(3) . 7
C2 C1 C5 104.2(4) . .
C2 C1 Zr1 74.0(3) . .
C5 C1 Zr1 73.4(3) . .
C2 C1 H1 127.9 . .
C5 C1 H1 127.9 . .
Zr1 C1 H1 117.2 . .
C3 C2 C1 110.7(6) . .
C3 C2 Zr1 75.6(3) . .
C1 C2 Zr1 73.8(3) . .
C3 C2 H2 124.7 . .
C1 C2 H2 124.7 . .
Zr1 C2 H2 117.6 . .
C2 C3 C4 108.8(9) . .
C2 C3 Zr1 74.2(3) . .
C4 C3 Zr1 74.2(4) . .
C2 C3 H3 125.6 . .
C4 C3 H3 125.6 . .
Zr1 C3 H3 117.9 . .
C5 C4 C3 107.4(10) . .
C5 C4 Zr1 73.3(3) . .
C3 C4 Zr1 74.1(4) . .
C5 C4 H4 126.3 . .
C3 C4 H4 126.3 . .
Zr1 C4 H4 118.3 . .
C4 C5 C1 108.8(7) . .
C4 C5 Zr1 75.4(3) . .
C1 C5 Zr1 74.0(3) . .
C4 C5 H5 125.6 . .
C1 C5 H5 125.6 . .
Zr1 C5 H5 117.0 . .
C6 O1 Zr1 169.68(14) 7 .
C6 O1 Zr1 169.68(14) . .
O1 C6 C7 106.2(4) . .
O1 C6 C8 112.7(3) . .
C7 C6 C8 110.5(7) . .
O1 C6 C9 104.5(3) . .
C7 C6 C9 110.7(5) . .
C8 C6 C9 111.9(4) . .

loop_
_geom_bond_atom_site_label_1
_geom_bond_atom_site_label_2
_geom_bond_distance
_geom_bond_site_symmetry_2
Zr1 O1 1.9247(19) 2_655
Zr1 O1 1.9247(19) .
Zr1 C5 2.552(6) .
Zr1 C5 2.552(6) 2_655
Zr1 C5 2.552(6) 7
Zr1 C5 2.552(6) 8_545
Zr1 C1 2.559(3) 8_545
Zr1 C1 2.559(3) .
Zr1 C1 2.559(3) 2_655
Zr1 C1 2.559(3) 7
Zr1 C2 2.561(6) .
Zr1 C2 2.561(6) 7
C1 C2 1.420(10) .
C1 C5 1.435(8) .
C1 H1 0.9500 .
C2 C3 1.337(9) .
C2 H2 0.9500 .
C3 C4 1.408(7) .
C3 H3 0.9500 .
C4 C5 1.383(9) .
C4 H4 0.9500 .
C5 H5 0.9500 .
O1 C6 1.421(4) 7
O1 C6 1.421(4) .
C6 C7 1.507(7) .
C6 C8 1.507(5) .
C6 C9 1.521(5) .
C7 H7A 0.9800 .
C7 H7B 0.9800 .
C7 H7C 0.9800 .
C8 H8A 0.9800 .
C8 H8B 0.9800 .
C8 H8C 0.9800 .
C9 H9A 0.9800 .
C9 H9B 0.9800 .
C9 H9C 0.9800 .

loop_
_geom_torsion_atom_site_label_1
_geom_torsion_atom_site_label_2
_geom_torsion_atom_site_label_3
_geom_torsion_atom_site_label_4
_geom_torsion
_geom_torsion_site_symmetry_1
_geom_torsion_site_symmetry_4
O1 Zr1 C1 C2 167.3(4) 2_655 .
O1 Zr1 C1 C2 67.6(3) . .
C5 Zr1 C1 C2 -110.7(3) . .
C5 Zr1 C1 C2 -14.8(7) 2_655 .
C5 Zr1 C1 C2 -119.7(4) 7 .
C5 Zr1 C1 C2 -5.2(5) 8_545 .
C1 Zr1 C1 C2 27.4(3) 8_545 .
C1 Zr1 C1 C2 -62.6(3) 2_655 .
C1 Zr1 C1 C2 -150.9(10) 7 .
C2 Zr1 C1 C2 -13.2(6) 7 .
O1 Zr1 C1 C5 -82.0(4) 2_655 .
O1 Zr1 C1 C5 178.2(4) . .
C5 Zr1 C1 C5 95.8(8) 2_655 .
C5 Zr1 C1 C5 -9.0(4) 7 .
C5 Zr1 C1 C5 105.5(6) 8_545 .
C1 Zr1 C1 C5 138.1(4) 8_545 .
C1 Zr1 C1 C5 48.0(4) 2_655 .
C1 Zr1 C1 C5 -40.3(12) 7 .
C2 Zr1 C1 C5 110.7(3) . .
C2 Zr1 C1 C5 97.4(7) 7 .
C5 C1 C2 C3 -0.38(19) . .
Zr1 C1 C2 C3 67.3(2) . .
C5 C1 C2 Zr1 -67.7(2) . .
O1 Zr1 C2 C3 -131.2(4) 2_655 .
O1 Zr1 C2 C3 131.4(4) . .
C5 Zr1 C2 C3 -77.4(5) . .
C5 Zr1 C2 C3 54.2(4) 2_655 .
C5 Zr1 C2 C3 -15.9(6) 7 .
C5 Zr1 C2 C3 43.2(15) 8_545 .
C1 Zr1 C2 C3 -131.2(7) 8_545 .
C1 Zr1 C2 C3 -117.0(5) . .
C1 Zr1 C2 C3 62.5(5) 2_655 .
C1 Zr1 C2 C3 48.2(7) 7 .
C2 Zr1 C2 C3 56.8(5) 7 .
O1 Zr1 C2 C1 -14.2(4) 2_655 .
O1 Zr1 C2 C1 -111.6(4) . .
C5 Zr1 C2 C1 39.6(3) . .
C5 Zr1 C2 C1 171.1(4) 2_655 .
C5 Zr1 C2 C1 101.1(4) 7 .
C5 Zr1 C2 C1 160.2(18) 8_545 .
C1 Zr1 C2 C1 -14.2(6) 8_545 .
C1 Zr1 C2 C1 179.4(4) 2_655 .
C1 Zr1 C2 C1 165.2(7) 7 .
C2 Zr1 C2 C1 173.8(3) 7 .
C1 C2 C3 C4 0.5(2) . .
Zr1 C2 C3 C4 66.7(3) . .
C1 C2 C3 Zr1 -66.2(3) . .
O1 Zr1 C3 C2 67.3(4) 2_655 .
O1 Zr1 C3 C2 -49.5(4) . .
C5 Zr1 C3 C2 78.4(4) . .
C5 Zr1 C3 C2 -132.7(4) 2_655 .
C5 Zr1 C3 C2 169.7(4) 7 .
C5 Zr1 C3 C2 -17.6(4) 8_545 .
C1 Zr1 C3 C2 22.9(4) 8_545 .
C1 Zr1 C3 C2 36.8(4) . .
C1 Zr1 C3 C2 -143.4(4) 2_655 .
C1 Zr1 C3 C2 -157.3(4) 7 .
C2 Zr1 C3 C2 -134.8(4) 7 .
O1 Zr1 C3 C4 -48.0(6) 2_655 .
O1 Zr1 C3 C4 -164.8(5) . .
C5 Zr1 C3 C4 -36.9(5) . .
C5 Zr1 C3 C4 112.0(6) 2_655 .
C5 Zr1 C3 C4 54.4(6) 7 .
C5 Zr1 C3 C4 -132.9(10) 8_545 .
C1 Zr1 C3 C4 -92.5(7) 8_545 .
C1 Zr1 C3 C4 -78.5(6) . .
C1 Zr1 C3 C4 101.3(6) 2_655 .
C1 Zr1 C3 C4 87.4(7) 7 .
C2 Zr1 C3 C4 -115.3(8) . .
C2 Zr1 C3 C4 109.8(5) 7 .
C2 C3 C4 C5 -0.5(4) . .
Zr1 C3 C4 C5 66.3(3) . .
C2 C3 C4 Zr1 -66.74(19) . .
O1 Zr1 C4 C5 30.9(5) 2_655 .
O1 Zr1 C4 C5 -93.9(4) . .
C5 Zr1 C4 C5 171.5(3) 2_655 .
C5 Zr1 C4 C5 113.8(5) 7 .
C5 Zr1 C4 C5 -91.9(5) 8_545 .
C1 Zr1 C4 C5 -51.5(5) 8_545 .
C1 Zr1 C4 C5 -37.7(4) . .
C1 Zr1 C4 C5 142.4(4) 2_655 .
C1 Zr1 C4 C5 128.6(5) 7 .
C2 Zr1 C4 C5 -78.8(5) . .
C2 Zr1 C4 C5 164.0(4) 7 .
O1 Zr1 C4 C3 145.1(5) 2_655 .
O1 Zr1 C4 C3 20.3(6) . .
C5 Zr1 C4 C3 114.3(9) . .
C5 Zr1 C4 C3 -74.2(6) 2_655 .
C5 Zr1 C4 C3 -131.9(5) 7 .
C5 Zr1 C4 C3 22.4(5) 8_545 .
C1 Zr1 C4 C3 62.7(6) 8_545 .
C1 Zr1 C4 C3 76.5(7) . .
C1 Zr1 C4 C3 -103.4(7) 2_655 .
C1 Zr1 C4 C3 -117.1(7) 7 .
C2 Zr1 C4 C3 35.5(5) . .
C2 Zr1 C4 C3 -81.8(6) 7 .
C3 C4 C5 C1 0.2(4) . .
Zr1 C4 C5 C1 67.1(3) . .
C3 C4 C5 Zr1 -66.8(3) . .
C2 C1 C5 C4 0.1(3) . .
Zr1 C1 C5 C4 -68.0(3) . .
C2 C1 C5 Zr1 68.1(2) . .
O1 Zr1 C5 C4 -150.7(5) 2_655 .
O1 Zr1 C5 C4 112.7(4) . .
C5 Zr1 C5 C4 -12.1(4) 2_655 .
C5 Zr1 C5 C4 -71.3(5) 7 .
C5 Zr1 C5 C4 65.5(5) 8_545 .
C1 Zr1 C5 C4 103.3(6) 8_545 .
C1 Zr1 C5 C4 114.9(6) . .
C1 Zr1 C5 C4 -64.6(6) 2_655 .
C1 Zr1 C5 C4 -76.3(6) 7 .
C2 Zr1 C5 C4 75.9(5) . .
C2 Zr1 C5 C4 -25.1(6) 7 .
O1 Zr1 C5 C1 94.4(4) 2_655 .
O1 Zr1 C5 C1 -2.2(5) . .
C5 Zr1 C5 C1 -127.0(4) 2_655 .
C5 Zr1 C5 C1 173.8(3) 7 .
C5 Zr1 C5 C1 -49.4(5) 8_545 .
C1 Zr1 C5 C1 -11.7(5) 8_545 .
C1 Zr1 C5 C1 -179.5(3) 2_655 .
C1 Zr1 C5 C1 168.7(6) 7 .
C2 Zr1 C5 C1 -39.1(3) . .
C2 Zr1 C5 C1 -140.0(5) 7 .
O1 Zr1 O1 C6 82.3(12) 2_655 7
C5 Zr1 O1 C6 169.8(12) . 7
C5 Zr1 O1 C6 -44.2(12) 2_655 7
C5 Zr1 O1 C6 -5.3(13) 7 7
C5 Zr1 O1 C6 -151.2(12) 8_545 7
C1 Zr1 O1 C6 176.2(12) 8_545 7
C1 Zr1 O1 C6 168.6(12) . 7
C1 Zr1 O1 C6 -11.6(12) 2_655 7
C1 Zr1 O1 C6 -4.1(12) 7 7
C2 Zr1 O1 C6 -161.6(12) . 7
C2 Zr1 O1 C6 -33.9(12) 7 7
O1 Zr1 O1 C6 -82.3(12) 2_655 .
C5 Zr1 O1 C6 5.3(13) . .
C5 Zr1 O1 C6 151.2(12) 2_655 .
C5 Zr1 O1 C6 -169.8(12) 7 .
C5 Zr1 O1 C6 44.2(12) 8_545 .
C1 Zr1 O1 C6 11.6(12) 8_545 .
C1 Zr1 O1 C6 4.1(12) . .
C1 Zr1 O1 C6 -176.2(12) 2_655 .
C1 Zr1 O1 C6 -168.6(12) 7 .
C2 Zr1 O1 C6 33.9(12) . .
C2 Zr1 O1 C6 161.5(12) 7 .
Zr1 O1 C6 C7 -124.7(12) . .
Zr1 O1 C6 C8 -3.6(14) . .
Zr1 O1 C6 C9 118.2(12) . .
